data_4500535
loop_
_publ_author_name
'Mart\'inez-Lillo, Jos\'e'
'Armentano, Donatella'
'Mastropietro, Teresa F.'
'Julve, Miguel'
'Faus, Juan'
'De Munno, Giovanni'

_publ_section_title
;
 Self-Assembled One- and Two-Dimensional Networks Based on
 NH2Me2[ReX5(DMF)] (X = Cl and Br) Species: Polymorphism and
 Supramolecular Isomerism in Re(IV) Compounds
;
_journal_issue 5
_journal_name_full 'Crystal Growth &amp; Design'
_journal_page_first 1733
_journal_paper_doi 10.1021/cg101658a
_journal_volume 11
_journal_year 2011
_chemical_formula_sum 'C5 H15 Cl5 N2 O Re'
_chemical_formula_weight 482.64
_chemical_name_systematic
; 
 ? 
;
_space_group_IT_number 12
_symmetry_cell_setting monoclinic
_symmetry_space_group_name_Hall '-C 2y'
_symmetry_space_group_name_H-M 'C 1 2/m 1'
_atom_sites_solution_hydrogens geom
_atom_sites_solution_primary direct
_atom_sites_solution_secondary difmap
_audit_creation_method SHELXL-97
_cell_angle_alpha 90.00
_cell_angle_beta 112.13(3)
_cell_angle_gamma 90.00
_cell_formula_units_Z 4
_cell_length_a 14.760(3)
_cell_length_b 7.3471(15)
_cell_length_c 14.823(3)
_cell_measurement_temperature 8184
_cell_measurement_theta_max 31.601
_cell_measurement_theta_min 2.784
_cell_volume 1489.0(6)
_computing_cell_refinement 'Bruker-Nonius X8 APEX'
_computing_data_collection 'Bruker-Nonius X8 APEX'
_computing_data_reduction 'Bruker SAINT'
_computing_molecular_graphics 'Bruker SHELXTL'
_computing_publication_material 'Bruker SHELXTL'
_computing_structure_refinement 'SHELXL-97 (Sheldrick, 1997)'
_computing_structure_solution 'SHELXS-97 (Sheldrick, 1990)'
_diffrn_ambient_temperature 293(2)
_diffrn_measured_fraction_theta_full 0.919
_diffrn_measured_fraction_theta_max 0.919
_diffrn_measurement_device_type 'CCD area detector'
_diffrn_measurement_method 'phi and omega scans'
_diffrn_radiation_monochromator graphite
_diffrn_radiation_source 'fine-focus sealed tube'
_diffrn_radiation_type MoK\a
_diffrn_radiation_wavelength 0.71073
_diffrn_reflns_av_R_equivalents 0.0270
_diffrn_reflns_av_sigmaI/netI 0.0107
_diffrn_reflns_limit_h_max 21
_diffrn_reflns_limit_h_min -21
_diffrn_reflns_limit_k_max 10
_diffrn_reflns_limit_k_min -10
_diffrn_reflns_limit_l_max 21
_diffrn_reflns_limit_l_min -21
_diffrn_reflns_number 30472
_diffrn_reflns_theta_full 31.77
_diffrn_reflns_theta_max 31.77
_diffrn_reflns_theta_min 1.48
_exptl_absorpt_coefficient_mu 9.034
_exptl_absorpt_correction_T_max 0.542
_exptl_absorpt_correction_T_min 0.162
_exptl_absorpt_correction_type multi-scan
_exptl_absorpt_process_details sadabs
_exptl_crystal_colour green
_exptl_crystal_density_diffrn 2.153
_exptl_crystal_density_method 'not measured'
_exptl_crystal_description Polyhedral
_exptl_crystal_F_000 908
_exptl_crystal_size_max 0.22
_exptl_crystal_size_mid 0.18
_exptl_crystal_size_min 0.07
_refine_diff_density_max 0.662
_refine_diff_density_min -0.675
_refine_diff_density_rms 0.077
_refine_ls_extinction_coef 0.00245(10)
_refine_ls_extinction_expression Fc^*^=kFc[1+0.001xFc^2^\l^3^/sin(2\q)]^-1/4^
_refine_ls_extinction_method SHELXL
_refine_ls_goodness_of_fit_ref 0.928
_refine_ls_hydrogen_treatment riding
_refine_ls_matrix_type full
_refine_ls_number_parameters 80
_refine_ls_number_reflns 2493
_refine_ls_number_restraints 0
_refine_ls_restrained_S_all 0.928
_refine_ls_R_factor_all 0.0145
_refine_ls_R_factor_gt 0.0136
_refine_ls_shift/su_max 0.004
_refine_ls_shift/su_mean 0.000
_refine_ls_structure_factor_coef Fsqd
_refine_ls_weighting_details 'calc w=1/[\s^2^(Fo^2^)+(0.0268P)^2^+2.5908P] where P=(Fo^2^+2Fc^2^)/3'
_refine_ls_weighting_scheme calc
_refine_ls_wR_factor_gt 0.0416
_refine_ls_wR_factor_ref 0.0423
_reflns_number_gt 2395
_reflns_number_total 2493
_reflns_threshold_expression >2sigma(I)
_cod_data_source_file cg101658a_si_001.cif
_cod_data_source_block 1
_cod_depositor_comments
;
The following automatic conversions were performed:

'_symmetry_cell_setting' value 'Monoclinic' changed to 'monoclinic'
according to /home/saulius/struct/CIF-dictionaries/cif_core.dic
dictionary named 'cif_core.dic' version 2.4.1 from 2010-06-29.

Automatic conversion script
Id: cif_fix_values 1715 2011-07-08 13:25:40Z adriana 
;
_cod_original_cell_volume 1489.0(5)
_cod_original_sg_symbol_H-M C2/m
_cod_database_code 4500535

loop_
_symmetry_equiv_pos_as_xyz
'x, y, z'
'-x, y, -z'
'x+1/2, y+1/2, z'
'-x+1/2, y+1/2, -z'
'-x, -y, -z'
'x, -y, z'
'-x+1/2, -y+1/2, -z'
'x+1/2, -y+1/2, z'

loop_
_atom_site_label
_atom_site_type_symbol
_atom_site_fract_x
_atom_site_fract_y
_atom_site_fract_z
_atom_site_U_iso_or_equiv
_atom_site_adp_type
_atom_site_occupancy
_atom_site_symmetry_multiplicity
_atom_site_calc_flag
_atom_site_refinement_flags
Re1 Re 0.664329(7) 1.0000 0.231971(7) 0.03168(5) Uani 1 2 d S
Cl1 Cl 0.77592(4) 0.77372(8) 0.31629(4) 0.04410(12) Uani 1 1 d .
Cl2 Cl 0.55682(4) 0.77271(9) 0.14015(4) 0.04717(13) Uani 1 1 d .
Cl3 Cl 0.59186(7) 1.0000 0.34680(6) 0.04972(19) Uani 1 2 d S
O1 O 0.72880(16) 1.0000 0.13017(15) 0.0398(5) Uani 1 2 d S
C1 C 0.6853(2) 1.0000 0.0386(2) 0.0369(6) Uani 1 2 d S
H1A H 0.6172 1.0000 0.0121 0.044 Uiso 1 2 calc SR
C2 C 0.8388(3) 1.0000 0.0191(3) 0.0534(9) Uani 1 2 d S
H2A H 0.8629 1.0000 0.0890 0.080 Uiso 1 2 calc SR
H2B H 0.8619 1.1067 -0.0030 0.080 Uiso 0.50 1 calc PR
H2C H 0.8619 0.8933 -0.0030 0.080 Uiso 0.50 1 calc PR
C3 C 0.6808(3) 1.0000 -0.1260(3) 0.0572(10) Uani 1 2 d S
H3A H 0.6115 1.0000 -0.1415 0.086 Uiso 1 2 calc SR
H3B H 0.6985 0.8933 -0.1530 0.086 Uiso 0.50 1 calc PR
H3C H 0.6985 1.1067 -0.1530 0.086 Uiso 0.50 1 calc PR
N1 N 0.73256(19) 1.0000 -0.01977(18) 0.0361(5) Uani 1 2 d S
C4 C 0.6619(4) 0.5000 0.4474(3) 0.0786(15) Uani 1 2 d S
H4A H 0.7298 0.5000 0.4562 0.118 Uiso 1 2 calc SR
H4B H 0.6478 0.3933 0.4772 0.118 Uiso 0.50 1 calc PR
H4C H 0.6478 0.6067 0.4772 0.118 Uiso 0.50 1 calc PR
C5 C 0.4967(4) 0.5000 0.3213(4) 0.0814(16) Uani 1 2 d S
H5A H 0.4621 0.5000 0.2519 0.122 Uiso 1 2 calc SR
H5B H 0.4794 0.6067 0.3486 0.122 Uiso 0.50 1 calc PR
H5C H 0.4794 0.3933 0.3486 0.122 Uiso 0.50 1 calc PR
N2 N 0.6016(2) 0.5000 0.3436(2) 0.0492(7) Uani 1 2 d S
H2E H 0.6166 0.5988 0.3162 0.059 Uiso 0.50 1 calc PR
H2D H 0.6166 0.4012 0.3162 0.059 Uiso 0.50 1 calc PR

loop_
_atom_site_aniso_label
_atom_site_aniso_U_11
_atom_site_aniso_U_22
_atom_site_aniso_U_33
_atom_site_aniso_U_23
_atom_site_aniso_U_13
_atom_site_aniso_U_12
Re1 0.03306(7) 0.03640(7) 0.02691(7) 0.000 0.01281(4) 0.000
Cl1 0.0462(3) 0.0435(3) 0.0405(3) 0.0049(2) 0.0139(2) 0.0083(2)
Cl2 0.0457(3) 0.0511(3) 0.0423(3) -0.0089(2) 0.0137(2) -0.0119(2)
Cl3 0.0546(4) 0.0626(5) 0.0429(4) 0.000 0.0309(4) 0.000
O1 0.0378(10) 0.0552(13) 0.0289(9) 0.000 0.0152(8) 0.000
C1 0.0370(13) 0.0426(15) 0.0335(13) 0.000 0.0161(11) 0.000
C2 0.0406(16) 0.073(2) 0.054(2) 0.000 0.0252(15) 0.000
C3 0.061(2) 0.080(3) 0.0337(16) 0.000 0.0213(15) 0.000
N1 0.0410(12) 0.0395(12) 0.0324(12) 0.000 0.0189(10) 0.000
C4 0.079(3) 0.105(4) 0.040(2) 0.000 0.009(2) 0.000
C5 0.052(2) 0.111(5) 0.082(4) 0.000 0.027(2) 0.000
N2 0.0531(16) 0.0544(17) 0.0430(15) 0.000 0.0214(13) 0.000

loop_
_atom_type_symbol
_atom_type_description
_atom_type_scat_dispersion_real
_atom_type_scat_dispersion_imag
_atom_type_scat_source
C C 0.0033 0.0016 'International Tables Vol C Tables 4.2.6.8 and 6.1.1.4'
H H 0.0000 0.0000 'International Tables Vol C Tables 4.2.6.8 and 6.1.1.4'
N N 0.0061 0.0033 'International Tables Vol C Tables 4.2.6.8 and 6.1.1.4'
O O 0.0106 0.0060 'International Tables Vol C Tables 4.2.6.8 and 6.1.1.4'
Cl Cl 0.1484 0.1585 'International Tables Vol C Tables 4.2.6.8 and 6.1.1.4'
Re Re -1.0185 7.2310 'International Tables Vol C Tables 4.2.6.8 and 6.1.1.4'

loop_
_geom_angle_atom_site_label_1
_geom_angle_atom_site_label_2
_geom_angle_atom_site_label_3
_geom_angle
_geom_angle_site_symmetry_1
_geom_angle_site_symmetry_3
O1 Re1 Cl3 179.94(6) . .
O1 Re1 Cl1 87.99(5) . 6_575
Cl3 Re1 Cl1 91.97(3) . 6_575
O1 Re1 Cl1 87.99(5) . .
Cl3 Re1 Cl1 91.97(3) . .
Cl1 Re1 Cl1 90.42(4) 6_575 .
O1 Re1 Cl2 88.47(5) . .
Cl3 Re1 Cl2 91.57(3) . .
Cl1 Re1 Cl2 176.460(19) 6_575 .
Cl1 Re1 Cl2 89.45(4) . .
O1 Re1 Cl2 88.47(5) . 6_575
Cl3 Re1 Cl2 91.57(3) . 6_575
Cl1 Re1 Cl2 89.45(4) 6_575 6_575
Cl1 Re1 Cl2 176.460(19) . 6_575
Cl2 Re1 Cl2 90.47(4) . 6_575
C1 O1 Re1 126.6(2) . .
O1 C1 N1 122.1(3) . .
C1 N1 C2 120.4(3) . .
C1 N1 C3 121.4(3) . .
C2 N1 C3 118.2(3) . .
C5 N2 C4 114.4(4) . .

loop_
_geom_bond_atom_site_label_1
_geom_bond_atom_site_label_2
_geom_bond_distance
_geom_bond_site_symmetry_2
Re1 O1 2.065(2) .
Re1 Cl3 2.3266(9) .
Re1 Cl1 2.3426(8) 6_575
Re1 Cl1 2.3426(8) .
Re1 Cl2 2.3520(8) .
Re1 Cl2 2.3520(8) 6_575
O1 C1 1.264(4) .
C1 N1 1.301(4) .
C2 N1 1.453(4) .
C3 N1 1.469(4) .
C4 N2 1.459(5) .
C5 N2 1.457(5) .

loop_
_geom_hbond_atom_site_label_D
_geom_hbond_atom_site_label_H
_geom_hbond_atom_site_label_A
_geom_hbond_distance_DH
_geom_hbond_distance_HA
_geom_hbond_distance_DA
_geom_hbond_angle_DHA
N2 H2E Cl1 0.90 2.68 3.408(3) 138.8
N2 H2E Cl2 0.90 2.74 3.470(3) 139.6
